data_4122726
loop_
_publ_author_name
'Inomata, Koya'
'Watanabe, Takahito'
'Tobita, Hiromi'

_publ_section_title
;
 Cationic Metallogermylene and Dicationic Dimetallodigermenes: Synthesis
 by Chloride Abstraction from N-Heterocyclic Carbene-Stabilized
 Chlorometallogermylenes.
;
_journal_issue 41
_journal_name_full 'Journal of the American Chemical Society'
_journal_page_first 14341
_journal_paper_doi 10.1021/ja506018f
_journal_volume 136
_journal_year 2014
_chemical_formula_sum 'C24 H35 Cl Ge N2 O3 W'
_chemical_formula_weight 691.43
_chemical_name_systematic
; 
 ? 
;
_space_group_IT_number 14
_symmetry_cell_setting monoclinic
_symmetry_space_group_name_Hall '-P 2yab'
_symmetry_space_group_name_H-M 'P 1 21/a 1'
_atom_sites_solution_hydrogens geom
_atom_sites_solution_primary heavy
_atom_sites_solution_secondary difmap
_audit_creation_method SHELXL-97
_cell_angle_alpha 90.00
_cell_angle_beta 95.1602(10)
_cell_angle_gamma 90.00
_cell_formula_units_Z 4
_cell_length_a 16.7596(5)
_cell_length_b 9.4706(3)
_cell_length_c 17.3328(5)
_cell_measurement_reflns_used 37690
_cell_measurement_temperature 140(2)
_cell_measurement_theta_max 27.45
_cell_measurement_theta_min 1.22
_cell_volume 2739.97(14)
_computing_cell_refinement PROCESS-AUTO
_computing_data_collection PROCESS-AUTO
_computing_data_reduction 'teXsan Ver. 1. 11'
_computing_molecular_graphics 'Yadokari-XG 2009'
_computing_publication_material 'Yadokari-XG 2009'
_computing_structure_refinement 'SHELXL-97 (Sheldrick, 1997)'
_computing_structure_solution 'SHELXS-97 (Sheldrick, 1990)'
_diffrn_ambient_temperature 140(2)
_diffrn_detector_area_resol_mean 10.0
_diffrn_measured_fraction_theta_full 0.997
_diffrn_measured_fraction_theta_max 0.997
_diffrn_measurement_device_type 'Rigaku RAXIS-RAPID Imaging Plate'
_diffrn_measurement_method \w
_diffrn_radiation_monochromator graphite
_diffrn_radiation_source 'rotating-anode X-ray tube'
_diffrn_radiation_type MoK\a
_diffrn_radiation_wavelength 0.71073
_diffrn_reflns_av_R_equivalents 0.0999
_diffrn_reflns_av_sigmaI/netI 0.0559
_diffrn_reflns_limit_h_max 21
_diffrn_reflns_limit_h_min -21
_diffrn_reflns_limit_k_max 12
_diffrn_reflns_limit_k_min -12
_diffrn_reflns_limit_l_max 21
_diffrn_reflns_limit_l_min -22
_diffrn_reflns_number 29875
_diffrn_reflns_theta_full 27.48
_diffrn_reflns_theta_max 27.48
_diffrn_reflns_theta_min 1.18
_exptl_absorpt_coefficient_mu 5.415
_exptl_absorpt_correction_T_max 0.4779
_exptl_absorpt_correction_T_min 0.3027
_exptl_absorpt_correction_type numerical
_exptl_absorpt_process_details 'NUMABS (Higashi, 1999)'
_exptl_crystal_colour yellow
_exptl_crystal_density_diffrn 1.676
_exptl_crystal_density_method 'not measured'
_exptl_crystal_description platelet
_exptl_crystal_F_000 1360
_exptl_crystal_size_max 0.29
_exptl_crystal_size_mid 0.26
_exptl_crystal_size_min 0.16
_refine_diff_density_max 1.422
_refine_diff_density_min -1.848
_refine_diff_density_rms 0.173
_refine_ls_extinction_method none
_refine_ls_goodness_of_fit_ref 1.197
_refine_ls_hydrogen_treatment calcd
_refine_ls_matrix_type full
_refine_ls_number_parameters 296
_refine_ls_number_reflns 6268
_refine_ls_number_restraints 0
_refine_ls_restrained_S_all 1.197
_refine_ls_R_factor_all 0.0680
_refine_ls_R_factor_gt 0.0544
_refine_ls_shift/su_max 0.000
_refine_ls_shift/su_mean 0.000
_refine_ls_structure_factor_coef Fsqd
_refine_ls_weighting_details 'calc w=1/[\s^2^(Fo^2^)+(0.0504P)^2^+12.3136P] where P=(Fo^2^+2Fc^2^)/3'
_refine_ls_weighting_scheme calc
_refine_ls_wR_factor_gt 0.1272
_refine_ls_wR_factor_ref 0.1358
_reflns_number_gt 5350
_reflns_number_total 6268
_reflns_threshold_expression >2sigma(I)
_cod_data_source_file ja506018f_si_002.cif
_cod_data_source_block Cp*(CO)3WGeCl(MeIiPr)_1b
_cod_depositor_comments 'Adding full bibliography for 4122725--4122730.cif.'
_cod_original_sg_symbol_H-M P21/a
_cod_database_code 4122726

loop_
_symmetry_equiv_pos_as_xyz
'x, y, z'
'-x+1/2, y+1/2, -z'
'-x, -y, -z'
'x-1/2, -y-1/2, z'

loop_
_atom_site_label
_atom_site_type_symbol
_atom_site_fract_x
_atom_site_fract_y
_atom_site_fract_z
_atom_site_U_iso_or_equiv
_atom_site_adp_type
_atom_site_occupancy
_atom_site_symmetry_multiplicity
_atom_site_calc_flag
_atom_site_refinement_flags
_atom_site_disorder_assembly
_atom_site_disorder_group
W1 W 0.092777(18) 0.72705(3) 0.160566(16) 0.03047(11) Uani 1 1 d . . .
Ge1 Ge 0.04897(5) 0.71524(9) 0.31193(5) 0.0392(2) Uani 1 1 d . . .
Cl1 Cl 0.15065(15) 0.7944(2) 0.40259(11) 0.0475(5) Uani 1 1 d . . .
C1 C 0.1631(5) 0.6105(9) 0.1032(5) 0.0405(18) Uani 1 1 d . A .
O1 O 0.2036(4) 0.5409(8) 0.0675(4) 0.0599(18) Uani 1 1 d . . .
C2 C 0.1939(6) 0.7532(8) 0.2260(5) 0.0408(19) Uani 1 1 d . A .
O2 O 0.2563(4) 0.7759(7) 0.2591(4) 0.0522(16) Uani 1 1 d . . .
C3 C 0.0529(5) 0.5360(9) 0.1793(4) 0.0356(16) Uani 1 1 d . A .
O3 O 0.0290(4) 0.4221(6) 0.1830(3) 0.0506(15) Uani 1 1 d . . .
C4 C 0.0711(10) 0.8613(17) 0.0461(9) 0.036(3) Uiso 0.556(9) 1 d P A 1
C5 C 0.0998(9) 0.9583(17) 0.1045(11) 0.042(4) Uiso 0.556(9) 1 d P A 1
C6 C 0.0389(11) 0.9582(15) 0.1593(8) 0.030(3) Uiso 0.556(9) 1 d P A 1
C7 C -0.0219(9) 0.8648(19) 0.1351(10) 0.034(3) Uiso 0.556(9) 1 d P A 1
C8 C -0.0024(10) 0.8028(14) 0.0600(9) 0.031(3) Uiso 0.556(9) 1 d P A 1
C9 C 0.1109(13) 0.836(2) -0.0277(13) 0.072(6) Uiso 0.556(9) 1 d P A 1
H1 H 0.0965 0.7417 -0.0479 0.109 Uiso 0.556(9) 1 calc PR A 1
H2 H 0.1692 0.8423 -0.0168 0.109 Uiso 0.556(9) 1 calc PR A 1
H3 H 0.0926 0.9072 -0.0663 0.109 Uiso 0.556(9) 1 calc PR A 1
C10 C 0.1729(12) 1.050(2) 0.1032(13) 0.072(6) Uiso 0.556(9) 1 d P A 1
H4 H 0.2119 1.0036 0.0728 0.108 Uiso 0.556(9) 1 calc PR A 1
H5 H 0.1968 1.0650 0.1562 0.108 Uiso 0.556(9) 1 calc PR A 1
H6 H 0.1576 1.1412 0.0796 0.108 Uiso 0.556(9) 1 calc PR A 1
C11 C 0.0383(12) 1.059(2) 0.2252(12) 0.065(5) Uiso 0.556(9) 1 d P A 1
H7 H 0.0111 1.1458 0.2075 0.098 Uiso 0.556(9) 1 calc PR A 1
H8 H 0.0935 1.0800 0.2453 0.098 Uiso 0.556(9) 1 calc PR A 1
H9 H 0.0098 1.0158 0.2664 0.098 Uiso 0.556(9) 1 calc PR A 1
C12 C -0.0993(11) 0.846(2) 0.1686(12) 0.065(5) Uiso 0.556(9) 1 d P A 1
H10 H -0.0945 0.8805 0.2222 0.098 Uiso 0.556(9) 1 calc PR A 1
H11 H -0.1136 0.7459 0.1679 0.098 Uiso 0.556(9) 1 calc PR A 1
H12 H -0.1410 0.8999 0.1381 0.098 Uiso 0.556(9) 1 calc PR A 1
C13 C -0.0539(13) 0.706(2) 0.0112(13) 0.069(6) Uiso 0.556(9) 1 d P A 1
H13 H -0.0819 0.7589 -0.0317 0.104 Uiso 0.556(9) 1 calc PR A 1
H14 H -0.0933 0.6627 0.0424 0.104 Uiso 0.556(9) 1 calc PR A 1
H15 H -0.0209 0.6322 -0.0095 0.104 Uiso 0.556(9) 1 calc PR A 1
C14 C 0.0888(10) 0.907(2) 0.0706(12) 0.029(3) Uiso 0.444(9) 1 d P A 2
C15 C 0.0676(13) 0.9683(18) 0.1431(12) 0.032(4) Uiso 0.444(9) 1 d P A 2
C16 C -0.0042(12) 0.916(2) 0.1599(11) 0.033(4) Uiso 0.444(9) 1 d P A 2
C17 C -0.0326(10) 0.816(2) 0.1051(12) 0.034(4) Uiso 0.444(9) 1 d P A 2
C18 C 0.0267(11) 0.8093(15) 0.0478(9) 0.021(3) Uiso 0.444(9) 1 d P A 2
C19 C 0.1577(14) 0.935(3) 0.0259(15) 0.065(6) Uiso 0.444(9) 1 d P A 2
H16 H 0.1472 1.0195 -0.0058 0.098 Uiso 0.444(9) 1 calc PR A 2
H17 H 0.1661 0.8540 -0.0078 0.098 Uiso 0.444(9) 1 calc PR A 2
H18 H 0.2058 0.9494 0.0615 0.098 Uiso 0.444(9) 1 calc PR A 2
C20 C 0.1143(17) 1.082(3) 0.1876(18) 0.083(8) Uiso 0.444(9) 1 d P A 2
H19 H 0.0940 1.1748 0.1701 0.124 Uiso 0.444(9) 1 calc PR A 2
H20 H 0.1710 1.0744 0.1786 0.124 Uiso 0.444(9) 1 calc PR A 2
H21 H 0.1084 1.0713 0.2430 0.124 Uiso 0.444(9) 1 calc PR A 2
C21 C -0.0535(17) 0.969(3) 0.2249(17) 0.081(8) Uiso 0.444(9) 1 d P A 2
H22 H -0.0172 1.0024 0.2685 0.121 Uiso 0.444(9) 1 calc PR A 2
H23 H -0.0863 0.8912 0.2422 0.121 Uiso 0.444(9) 1 calc PR A 2
H24 H -0.0884 1.0461 0.2053 0.121 Uiso 0.444(9) 1 calc PR A 2
C22 C -0.1145(16) 0.741(3) 0.1004(18) 0.069(7) Uiso 0.444(9) 1 d P A 2
H25 H -0.1299 0.7241 0.1528 0.103 Uiso 0.444(9) 1 calc PR A 2
H26 H -0.1110 0.6510 0.0732 0.103 Uiso 0.444(9) 1 calc PR A 2
H27 H -0.1548 0.8012 0.0721 0.103 Uiso 0.444(9) 1 calc PR A 2
C23 C 0.0105(15) 0.721(3) -0.0239(15) 0.060(6) Uiso 0.444(9) 1 d P A 2
H28 H -0.0289 0.6476 -0.0147 0.090 Uiso 0.444(9) 1 calc PR A 2
H29 H 0.0604 0.6764 -0.0368 0.090 Uiso 0.444(9) 1 calc PR A 2
H30 H -0.0107 0.7810 -0.0670 0.090 Uiso 0.444(9) 1 calc PR A 2
C24 C 0.0628(4) 0.5060(8) 0.3485(4) 0.0311(15) Uani 1 1 d . . .
N1 N 0.1286(3) 0.4245(6) 0.3616(3) 0.0259(11) Uani 1 1 d . . .
C25 C 0.1096(5) 0.2931(8) 0.3897(4) 0.0338(16) Uani 1 1 d . . .
C26 C 0.0289(5) 0.2941(9) 0.3934(5) 0.0414(19) Uani 1 1 d . . .
N2 N 0.0016(4) 0.4260(8) 0.3680(4) 0.0403(16) Uani 1 1 d . . .
C27 C 0.2088(4) 0.4729(7) 0.3417(4) 0.0294(14) Uani 1 1 d . . .
H31 H 0.2024 0.5732 0.3242 0.035 Uiso 1 1 calc R . .
C28 C 0.2693(4) 0.4731(10) 0.4123(5) 0.0428(19) Uani 1 1 d . . .
H32 H 0.2458 0.5194 0.4556 0.064 Uiso 1 1 calc R . .
H33 H 0.3174 0.5244 0.4004 0.064 Uiso 1 1 calc R . .
H34 H 0.2835 0.3756 0.4267 0.064 Uiso 1 1 calc R . .
C29 C 0.2353(5) 0.3901(9) 0.2738(5) 0.0412(18) Uani 1 1 d . . .
H35 H 0.2420 0.2905 0.2884 0.062 Uiso 1 1 calc R . .
H36 H 0.2864 0.4277 0.2595 0.062 Uiso 1 1 calc R . .
H37 H 0.1947 0.3984 0.2297 0.062 Uiso 1 1 calc R . .
C30 C 0.1679(6) 0.1807(10) 0.4137(6) 0.055(2) Uani 1 1 d . . .
H38 H 0.1391 0.0934 0.4237 0.082 Uiso 1 1 calc R . .
H39 H 0.2002 0.2098 0.4609 0.082 Uiso 1 1 calc R . .
H40 H 0.2029 0.1642 0.3723 0.082 Uiso 1 1 calc R . .
C31 C -0.0216(6) 0.1772(12) 0.4217(6) 0.064(3) Uani 1 1 d . . .
H41 H 0.0117 0.0932 0.4326 0.095 Uiso 1 1 calc R . .
H42 H -0.0650 0.1547 0.3819 0.095 Uiso 1 1 calc R . .
H43 H -0.0445 0.2073 0.4691 0.095 Uiso 1 1 calc R . .
C32 C -0.0833(5) 0.4705(18) 0.3601(7) 0.086(5) Uani 1 1 d . . .
H44 H -0.0709 0.5673 0.3416 0.104 Uiso 1 1 calc R . .
C33 C -0.1130(7) 0.5212(14) 0.4303(6) 0.073(3) Uani 1 1 d . . .
H45 H -0.1674 0.5579 0.4188 0.110 Uiso 1 1 calc R . .
H46 H -0.0780 0.5968 0.4523 0.110 Uiso 1 1 calc R . .
H47 H -0.1137 0.4436 0.4676 0.110 Uiso 1 1 calc R . .
C34 C -0.1269(6) 0.4333(15) 0.2909(6) 0.073(3) Uani 1 1 d . . .
H48 H -0.1333 0.3305 0.2885 0.110 Uiso 1 1 calc R . .
H49 H -0.0982 0.4651 0.2472 0.110 Uiso 1 1 calc R . .
H50 H -0.1797 0.4781 0.2881 0.110 Uiso 1 1 calc R . .

loop_
_atom_site_aniso_label
_atom_site_aniso_U_11
_atom_site_aniso_U_22
_atom_site_aniso_U_33
_atom_site_aniso_U_23
_atom_site_aniso_U_13
_atom_site_aniso_U_12
W1 0.03939(18) 0.03277(17) 0.01899(15) 0.00107(11) 0.00122(11) 0.00790(12)
Ge1 0.0522(5) 0.0433(5) 0.0222(4) 0.0008(3) 0.0036(3) 0.0223(4)
Cl1 0.0812(15) 0.0315(10) 0.0281(9) -0.0078(7) -0.0048(9) 0.0064(9)
C1 0.044(4) 0.049(5) 0.029(4) 0.001(3) 0.007(3) 0.000(4)
O1 0.066(4) 0.073(5) 0.043(4) -0.008(3) 0.020(3) 0.017(3)
C2 0.058(5) 0.035(5) 0.030(4) 0.007(3) 0.007(4) 0.002(3)
O2 0.046(3) 0.068(4) 0.041(3) 0.006(3) -0.005(3) -0.014(3)
C3 0.044(4) 0.045(5) 0.016(3) -0.001(3) -0.003(3) 0.004(3)
O3 0.080(4) 0.042(4) 0.029(3) -0.003(2) 0.001(3) -0.011(3)
C24 0.033(4) 0.039(4) 0.021(3) 0.001(3) 0.003(3) 0.003(3)
N1 0.027(3) 0.031(3) 0.019(3) 0.000(2) -0.003(2) -0.002(2)
C25 0.042(4) 0.034(4) 0.025(3) 0.002(3) 0.002(3) -0.005(3)
C26 0.049(5) 0.043(5) 0.033(4) -0.006(3) 0.008(4) -0.015(4)
N2 0.028(3) 0.070(5) 0.023(3) -0.010(3) -0.001(2) 0.001(3)
C27 0.027(3) 0.030(4) 0.032(4) -0.001(3) 0.002(3) -0.001(3)
C28 0.032(4) 0.052(5) 0.044(5) -0.001(4) -0.003(3) -0.002(3)
C29 0.047(5) 0.044(5) 0.034(4) -0.005(3) 0.011(4) 0.003(3)
C30 0.068(6) 0.035(5) 0.059(6) 0.010(4) -0.001(5) 0.001(4)
C31 0.072(7) 0.079(7) 0.042(5) -0.003(5) 0.018(5) -0.032(6)
C32 0.030(5) 0.169(14) 0.059(7) -0.054(8) -0.004(4) 0.013(6)
C33 0.064(7) 0.109(10) 0.048(6) -0.009(6) 0.012(5) 0.029(6)
C34 0.045(6) 0.115(10) 0.057(7) -0.018(6) -0.004(5) 0.006(6)

loop_
_atom_type_symbol
_atom_type_description
_atom_type_scat_dispersion_real
_atom_type_scat_dispersion_imag
_atom_type_scat_source
C C 0.0033 0.0016 'International Tables Vol C Tables 4.2.6.8 and 6.1.1.4'
H H 0.0000 0.0000 'International Tables Vol C Tables 4.2.6.8 and 6.1.1.4'
O O 0.0106 0.0060 'International Tables Vol C Tables 4.2.6.8 and 6.1.1.4'
Cl Cl 0.1484 0.1585 'International Tables Vol C Tables 4.2.6.8 and 6.1.1.4'
Ge Ge 0.1547 1.8001 'International Tables Vol C Tables 4.2.6.8 and 6.1.1.4'
N N 0.0061 0.0033 'International Tables Vol C Tables 4.2.6.8 and 6.1.1.4'
W W -0.8490 6.8722 'International Tables Vol C Tables 4.2.6.8 and 6.1.1.4'

loop_
_geom_angle_atom_site_label_1
_geom_angle_atom_site_label_2
_geom_angle_atom_site_label_3
_geom_angle
C1 W1 C3 78.1(3)
C1 W1 C2 80.6(3)
C3 W1 C2 108.0(3)
C1 W1 C18 91.5(5)
C3 W1 C18 107.9(5)
C2 W1 C18 140.6(5)
C1 W1 C14 93.1(5)
C3 W1 C14 143.3(6)
C2 W1 C14 105.6(6)
C18 W1 C14 36.0(6)
C1 W1 C7 138.2(5)
C3 W1 C7 105.0(5)
C2 W1 C7 133.7(6)
C18 W1 C7 47.3(6)
C14 W1 C7 59.1(5)
C1 W1 C15 126.7(6)
C3 W1 C15 149.4(6)
C2 W1 C15 95.0(5)
C18 W1 C15 59.4(6)
C14 W1 C15 36.6(7)
C7 W1 C15 45.0(6)
C1 W1 C4 86.0(4)
C3 W1 C4 127.4(5)
C2 W1 C4 118.5(5)
C18 W1 C4 22.2(5)
C14 W1 C4 16.1(5)
C7 W1 C4 58.5(5)
C15 W1 C4 49.6(6)
C1 W1 C8 101.2(4)
C3 W1 C8 100.6(4)
C2 W1 C8 151.0(4)
C18 W1 C8 13.5(4)
C14 W1 C8 45.7(6)
C7 W1 C8 37.0(5)
C15 W1 C8 60.4(6)
C4 W1 C8 34.3(5)
C1 W1 C6 140.0(5)
C3 W1 C6 135.8(5)
C2 W1 C6 101.4(4)
C18 W1 C6 61.5(5)
C14 W1 C6 47.4(6)
C7 W1 C6 34.3(5)
C15 W1 C6 14.3(4)
C4 W1 C6 57.5(5)
C8 W1 C6 58.8(5)
C1 W1 C17 123.0(6)
C3 W1 C17 95.2(5)
C2 W1 C17 150.5(6)
C18 W1 C17 36.5(6)
C14 W1 C17 59.8(6)
C7 W1 C17 17.2(5)
C15 W1 C17 57.4(7)
C4 W1 C17 53.7(5)
C8 W1 C17 23.7(5)
C6 W1 C17 49.4(6)
C1 W1 C5 104.8(5)
C3 W1 C5 159.3(5)
C2 W1 C5 92.7(5)
C18 W1 C5 52.0(6)
C14 W1 C5 18.8(5)
C7 W1 C5 58.9(5)
C15 W1 C5 21.9(5)
C4 W1 C5 34.7(5)
C8 W1 C5 58.7(5)
C6 W1 C5 35.5(5)
C17 W1 C5 65.8(6)
C24 Ge1 Cl1 92.6(2)
C24 Ge1 W1 107.02(19)
Cl1 Ge1 W1 112.47(7)
O1 C1 W1 178.3(8)
O2 C2 W1 173.6(7)
O3 C3 W1 173.6(6)
C8 C4 C5 112.5(13)
C8 C4 C9 123.1(17)
C5 C4 C9 124.0(16)
C8 C4 W1 73.3(8)
C5 C4 W1 74.5(9)
C9 C4 W1 125.4(12)
C4 C5 C6 104.6(12)
C4 C5 C10 125.9(17)
C6 C5 C10 129.1(17)
C4 C5 W1 70.9(9)
C6 C5 W1 70.9(8)
C10 C5 W1 127.1(12)
C7 C6 C5 110.1(13)
C7 C6 C11 125.8(18)
C5 C6 C11 123.7(17)
C7 C6 W1 71.4(8)
C5 C6 W1 73.6(8)
C11 C6 W1 127.8(11)
C6 C7 C12 127.1(19)
C6 C7 C8 107.7(13)
C12 C7 C8 124.4(18)
C6 C7 W1 74.3(8)
C12 C7 W1 126.5(12)
C8 C7 W1 72.8(8)
C4 C8 C13 129.2(17)
C4 C8 C7 105.1(13)
C13 C8 C7 125.7(17)
C4 C8 W1 72.5(9)
C13 C8 W1 123.8(11)
C7 C8 W1 70.2(8)
C18 C14 C15 105.7(15)
C18 C14 C19 124(2)
C15 C14 C19 130(2)
C18 C14 W1 71.7(9)
C15 C14 W1 73.0(10)
C19 C14 W1 120.9(14)
C16 C15 C14 109.0(16)
C16 C15 C20 126(2)
C14 C15 C20 125(2)
C16 C15 W1 76.5(11)
C14 C15 W1 70.4(9)
C20 C15 W1 123.7(16)
C15 C16 C17 111.1(16)
C15 C16 C21 125(2)
C17 C16 C21 123(2)
C15 C16 W1 70.4(10)
C17 C16 W1 71.9(10)
C21 C16 W1 130.0(15)
C16 C17 C18 106.1(14)
C16 C17 C22 126.6(19)
C18 C17 C22 127(2)
C16 C17 W1 74.3(10)
C18 C17 W1 68.4(9)
C22 C17 W1 127.6(14)
C14 C18 C17 108.0(14)
C14 C18 C23 131.7(19)
C17 C18 C23 120.0(18)
C14 C18 W1 72.4(9)
C17 C18 W1 75.0(9)
C23 C18 W1 123.6(13)
N2 C24 N1 105.5(6)
N2 C24 Ge1 123.1(5)
N1 C24 Ge1 131.4(5)
C24 N1 C25 111.3(6)
C24 N1 C27 121.8(6)
C25 N1 C27 126.8(6)
C26 C25 N1 105.8(7)
C26 C25 C30 128.8(7)
N1 C25 C30 125.4(7)
C25 C26 N2 107.0(7)
C25 C26 C31 127.0(9)
N2 C26 C31 126.0(8)
C24 N2 C26 110.5(6)
C24 N2 C32 124.5(9)
C26 N2 C32 124.9(9)
N1 C27 C29 110.8(6)
N1 C27 C28 111.4(6)
C29 C27 C28 114.0(6)
C34 C32 C33 128.3(9)
C34 C32 N2 115.6(8)
C33 C32 N2 114.9(9)

loop_
_geom_bond_atom_site_label_1
_geom_bond_atom_site_label_2
_geom_bond_distance
W1 C1 1.951(8)
W1 C3 1.966(8)
W1 C2 1.968(10)
W1 C18 2.294(15)
W1 C14 2.303(17)
W1 C7 2.332(14)
W1 C15 2.338(17)
W1 C4 2.356(15)
W1 C8 2.367(14)
W1 C6 2.368(13)
W1 C17 2.383(18)
W1 C5 2.403(16)
Ge1 C24 2.087(7)
Ge1 Cl1 2.335(2)
C1 O1 1.164(10)
C2 O2 1.167(11)
C3 O3 1.154(10)
C4 C8 1.39(2)
C4 C5 1.42(2)
C4 C9 1.51(2)
C5 C6 1.46(2)
C5 C10 1.50(2)
C6 C7 1.39(2)
C6 C11 1.49(2)
C7 C12 1.48(2)
C7 C8 1.49(2)
C8 C13 1.47(3)
C14 C18 1.42(2)
C14 C15 1.46(3)
C14 C19 1.47(3)
C15 C16 1.36(3)
C15 C20 1.50(3)
C16 C17 1.39(3)
C16 C21 1.54(3)
C17 C18 1.47(2)
C17 C22 1.54(3)
C18 C23 1.50(3)
C24 N2 1.342(10)
C24 N1 1.348(9)
N1 C25 1.384(9)
N1 C27 1.490(8)
C25 C26 1.359(11)
C25 C30 1.480(12)
C26 N2 1.388(11)
C26 C31 1.503(12)
N2 C32 1.479(11)
C27 C29 1.513(10)
C27 C28 1.518(10)
C32 C34 1.393(13)
C32 C33 1.437(13)

loop_
_geom_torsion_atom_site_label_1
_geom_torsion_atom_site_label_2
_geom_torsion_atom_site_label_3
_geom_torsion_atom_site_label_4
_geom_torsion
C1 W1 Ge1 C24 -25.0(4)
C3 W1 Ge1 C24 28.0(3)
C2 W1 Ge1 C24 -87.0(3)
C18 W1 Ge1 C24 125.9(6)
C14 W1 Ge1 C24 175.0(7)
C7 W1 Ge1 C24 135.5(5)
C15 W1 Ge1 C24 179.3(5)
C4 W1 Ge1 C24 155.4(8)
C8 W1 Ge1 C24 120.0(4)
C6 W1 Ge1 C24 169.9(5)
C17 W1 Ge1 C24 121.6(5)
C5 W1 Ge1 C24 -172.8(5)
C1 W1 Ge1 Cl1 75.2(3)
C3 W1 Ge1 Cl1 128.2(2)
C2 W1 Ge1 Cl1 13.3(2)
C18 W1 Ge1 Cl1 -133.8(5)
C14 W1 Ge1 Cl1 -84.7(7)
C7 W1 Ge1 Cl1 -124.2(5)
C15 W1 Ge1 Cl1 -80.4(5)
C4 W1 Ge1 Cl1 -104.3(7)
C8 W1 Ge1 Cl1 -139.7(4)
C6 W1 Ge1 Cl1 -89.8(4)
C17 W1 Ge1 Cl1 -138.1(5)
C5 W1 Ge1 Cl1 -72.5(4)
C3 W1 C1 O1 82(26)
C2 W1 C1 O1 -167(26)
C18 W1 C1 O1 -26(26)
C14 W1 C1 O1 -62(26)
C7 W1 C1 O1 -17(27)
C15 W1 C1 O1 -78(26)
C4 W1 C1 O1 -48(26)
C8 W1 C1 O1 -17(26)
C6 W1 C1 O1 -71(26)
C17 W1 C1 O1 -7(26)
C5 W1 C1 O1 -77(26)
C1 W1 C2 O2 69(7)
C3 W1 C2 O2 143(7)
C18 W1 C2 O2 -12(7)
C14 W1 C2 O2 -22(7)
C7 W1 C2 O2 -83(7)
C15 W1 C2 O2 -57(7)
C4 W1 C2 O2 -11(7)
C8 W1 C2 O2 -27(7)
C6 W1 C2 O2 -70(7)
C17 W1 C2 O2 -77(7)
C5 W1 C2 O2 -35(7)
C1 W1 C3 O3 -51(6)
C2 W1 C3 O3 -127(6)
C18 W1 C3 O3 36(7)
C14 W1 C3 O3 28(7)
C7 W1 C3 O3 86(6)
C15 W1 C3 O3 96(6)
C4 W1 C3 O3 24(7)
C8 W1 C3 O3 48(6)
C6 W1 C3 O3 104(6)
C17 W1 C3 O3 71(6)
C5 W1 C3 O3 49(7)
C1 W1 C4 C8 116.6(9)
C3 W1 C4 C8 44.8(10)
C2 W1 C4 C8 -166.3(8)
C18 W1 C4 C8 12.8(13)
C14 W1 C4 C8 -127(2)
C7 W1 C4 C8 -40.2(9)
C15 W1 C4 C8 -95.7(11)
C6 W1 C4 C8 -80.9(9)
C17 W1 C4 C8 -20.2(9)
C5 W1 C4 C8 -119.9(12)
C1 W1 C4 C5 -123.4(9)
C3 W1 C4 C5 164.8(8)
C2 W1 C4 C5 -46.4(10)
C18 W1 C4 C5 132.8(18)
C14 W1 C4 C5 -8(2)
C7 W1 C4 C5 79.7(10)
C15 W1 C4 C5 24.3(9)
C8 W1 C4 C5 119.9(12)
C6 W1 C4 C5 39.1(8)
C17 W1 C4 C5 99.7(11)
C1 W1 C4 C9 -2.4(16)
C3 W1 C4 C9 -74.2(17)
C2 W1 C4 C9 74.6(17)
C18 W1 C4 C9 -106(2)
C14 W1 C4 C9 114(3)
C7 W1 C4 C9 -159.3(19)
C15 W1 C4 C9 145(2)
C8 W1 C4 C9 -119(2)
C6 W1 C4 C9 160.1(19)
C17 W1 C4 C9 -139(2)
C5 W1 C4 C9 121(2)
C8 C4 C5 C6 0.6(17)
C9 C4 C5 C6 174.0(16)
W1 C4 C5 C6 -63.4(10)
C8 C4 C5 C10 -173.6(16)
C9 C4 C5 C10 0(3)
W1 C4 C5 C10 122.5(17)
C8 C4 C5 W1 64.0(11)
C9 C4 C5 W1 -122.6(16)
C1 W1 C5 C4 59.4(9)
C3 W1 C5 C4 -36.2(19)
C2 W1 C5 C4 140.4(9)
C18 W1 C5 C4 -20.6(8)
C14 W1 C5 C4 6.4(17)
C7 W1 C5 C4 -78.4(10)
C15 W1 C5 C4 -122.8(19)
C8 W1 C5 C4 -34.9(8)
C6 W1 C5 C4 -113.7(12)
C17 W1 C5 C4 -60.5(9)
C1 W1 C5 C6 173.2(8)
C3 W1 C5 C6 77.6(18)
C2 W1 C5 C6 -105.9(9)
C18 W1 C5 C6 93.1(10)
C14 W1 C5 C6 120(2)
C7 W1 C5 C6 35.3(8)
C15 W1 C5 C6 -9.1(16)
C4 W1 C5 C6 113.7(12)
C8 W1 C5 C6 78.9(9)
C17 W1 C5 C6 53.2(9)
C1 W1 C5 C10 -61.7(17)
C3 W1 C5 C10 -157.3(13)
C2 W1 C5 C10 19.3(17)
C18 W1 C5 C10 -142(2)
C14 W1 C5 C10 -115(3)
C7 W1 C5 C10 161(2)
C15 W1 C5 C10 116(3)
C4 W1 C5 C10 -121(2)
C8 W1 C5 C10 -156(2)
C6 W1 C5 C10 125(2)
C17 W1 C5 C10 178(2)
C4 C5 C6 C7 0.8(16)
C10 C5 C6 C7 174.7(17)
W1 C5 C6 C7 -62.6(10)
C4 C5 C6 C11 -171.8(15)
C10 C5 C6 C11 2(3)
W1 C5 C6 C11 124.8(15)
C4 C5 C6 W1 63.4(10)
C10 C5 C6 W1 -122.7(18)
C1 W1 C6 C7 108.1(12)
C3 W1 C6 C7 -31.9(12)
C2 W1 C6 C7 -163.0(9)
C18 W1 C6 C7 55.0(10)
C14 W1 C6 C7 96.2(11)
C15 W1 C6 C7 132(3)
C4 W1 C6 C7 80.3(10)
C8 W1 C6 C7 39.7(9)
C17 W1 C6 C7 12.7(9)
C5 W1 C6 C7 118.4(13)
C1 W1 C6 C5 -10.3(13)
C3 W1 C6 C5 -150.3(9)
C2 W1 C6 C5 78.5(9)
C18 W1 C6 C5 -63.5(9)
C14 W1 C6 C5 -22.2(9)
C7 W1 C6 C5 -118.4(13)
C15 W1 C6 C5 14(2)
C4 W1 C6 C5 -38.1(8)
C8 W1 C6 C5 -78.7(9)
C17 W1 C6 C5 -105.8(11)
C1 W1 C6 C11 -130.5(15)
C3 W1 C6 C11 89.5(17)
C2 W1 C6 C11 -41.7(17)
C18 W1 C6 C11 176(2)
C14 W1 C6 C11 -142(2)
C7 W1 C6 C11 121(2)
C15 W1 C6 C11 -106(3)
C4 W1 C6 C11 -158(2)
C8 W1 C6 C11 161(2)
C17 W1 C6 C11 134(2)
C5 W1 C6 C11 -120(2)
C5 C6 C7 C12 -171.9(16)
C11 C6 C7 C12 1(3)
W1 C6 C7 C12 124.2(17)
C5 C6 C7 C8 -1.8(16)
C11 C6 C7 C8 170.7(15)
W1 C6 C7 C8 -65.6(9)
C5 C6 C7 W1 63.9(10)
C11 C6 C7 W1 -123.7(16)
C1 W1 C7 C6 -113.5(12)
C3 W1 C7 C6 157.6(9)
C2 W1 C7 C6 23.3(12)
C18 W1 C7 C6 -101.7(11)
C14 W1 C7 C6 -58.6(10)
C15 W1 C7 C6 -15.0(9)
C4 W1 C7 C6 -77.5(10)
C8 W1 C7 C6 -114.7(12)
C17 W1 C7 C6 -146(2)
C5 W1 C7 C6 -36.6(9)
C1 W1 C7 C12 121.6(16)
C3 W1 C7 C12 32.7(19)
C2 W1 C7 C12 -101.6(17)
C18 W1 C7 C12 133(2)
C14 W1 C7 C12 176(2)
C15 W1 C7 C12 -140(2)
C4 W1 C7 C12 158(2)
C8 W1 C7 C12 120(2)
C6 W1 C7 C12 -125(2)
C17 W1 C7 C12 89(3)
C5 W1 C7 C12 -162(2)
C1 W1 C7 C8 1.2(13)
C3 W1 C7 C8 -87.7(9)
C2 W1 C7 C8 138.0(9)
C18 W1 C7 C8 13.0(8)
C14 W1 C7 C8 56.1(9)
C15 W1 C7 C8 99.7(11)
C4 W1 C7 C8 37.2(8)
C6 W1 C7 C8 114.7(12)
C17 W1 C7 C8 -31.2(18)
C5 W1 C7 C8 78.0(9)
C5 C4 C8 C13 175.7(16)
C9 C4 C8 C13 2(3)
W1 C4 C8 C13 -119.6(17)
C5 C4 C8 C7 -1.6(17)
C9 C4 C8 C7 -175.1(15)
W1 C4 C8 C7 63.1(9)
C5 C4 C8 W1 -64.7(11)
C9 C4 C8 W1 121.8(16)
C6 C7 C8 C4 2.0(16)
C12 C7 C8 C4 172.5(15)
W1 C7 C8 C4 -64.6(10)
C6 C7 C8 C13 -175.4(16)
C12 C7 C8 C13 -5(2)
W1 C7 C8 C13 118.0(16)
C6 C7 C8 W1 66.6(10)
C12 C7 C8 W1 -122.9(16)
C1 W1 C8 C4 -65.4(9)
C3 W1 C8 C4 -145.2(9)
C2 W1 C8 C4 25.4(15)
C18 W1 C8 C4 -21(2)
C14 W1 C8 C4 17.9(9)
C7 W1 C8 C4 113.8(12)
C15 W1 C8 C4 60.6(10)
C6 W1 C8 C4 77.0(10)
C17 W1 C8 C4 136.2(18)
C5 W1 C8 C4 35.2(8)
C1 W1 C8 C13 60.4(15)
C3 W1 C8 C13 -19.4(16)
C2 W1 C8 C13 151.2(12)
C18 W1 C8 C13 105(3)
C14 W1 C8 C13 143.7(19)
C7 W1 C8 C13 -120(2)
C15 W1 C8 C13 -173.6(18)
C4 W1 C8 C13 126(2)
C6 W1 C8 C13 -157.2(18)
C17 W1 C8 C13 -98(2)
C5 W1 C8 C13 161.0(18)
C1 W1 C8 C7 -179.2(9)
C3 W1 C8 C7 101.0(9)
C2 W1 C8 C7 -88.4(13)
C18 W1 C8 C7 -135(3)
C14 W1 C8 C7 -95.9(11)
C15 W1 C8 C7 -53.2(10)
C4 W1 C8 C7 -113.8(12)
C6 W1 C8 C7 -36.8(8)
C17 W1 C8 C7 22.4(13)
C5 W1 C8 C7 -78.6(9)
C1 W1 C14 C18 88.2(10)
C3 W1 C14 C18 14.0(15)
C2 W1 C14 C18 169.3(10)
C7 W1 C14 C18 -58.7(10)
C15 W1 C14 C18 -113.5(14)
C4 W1 C14 C18 24.2(18)
C8 W1 C14 C18 -14.5(8)
C6 W1 C14 C18 -99.5(12)
C17 W1 C14 C18 -38.7(10)
C5 W1 C14 C18 -142(2)
C1 W1 C14 C15 -158.3(11)
C3 W1 C14 C15 127.5(12)
C2 W1 C14 C15 -77.2(11)
C18 W1 C14 C15 113.5(14)
C7 W1 C14 C15 54.8(11)
C4 W1 C14 C15 138(3)
C8 W1 C14 C15 99.1(12)
C6 W1 C14 C15 14.1(9)
C17 W1 C14 C15 74.9(11)
C5 W1 C14 C15 -28.9(16)
C1 W1 C14 C19 -31.2(19)
C3 W1 C14 C19 -105.5(18)
C2 W1 C14 C19 49.9(19)
C18 W1 C14 C19 -119(2)
C7 W1 C14 C19 -178(2)
C15 W1 C14 C19 127(3)
C4 W1 C14 C19 -95(3)
C8 W1 C14 C19 -134(2)
C6 W1 C14 C19 141(2)
C17 W1 C14 C19 -158(2)
C5 W1 C14 C19 98(3)
C18 C14 C15 C16 -2.6(19)
C19 C14 C15 C16 176(2)
W1 C14 C15 C16 -67.3(13)
C18 C14 C15 C20 -177(2)
C19 C14 C15 C20 2(3)
W1 C14 C15 C20 118(2)
C18 C14 C15 W1 64.7(11)
C19 C14 C15 W1 -116(2)
C1 W1 C15 C16 143.7(11)
C3 W1 C15 C16 4.8(19)
C2 W1 C15 C16 -134.3(12)
C18 W1 C15 C16 77.5(12)
C14 W1 C15 C16 116.2(16)
C7 W1 C15 C16 18.9(10)
C4 W1 C15 C16 102.0(13)
C8 W1 C15 C16 61.9(11)
C6 W1 C15 C16 -17(2)
C17 W1 C15 C16 34.3(10)
C5 W1 C15 C16 141(2)
C1 W1 C15 C14 27.4(14)
C3 W1 C15 C14 -111.4(14)
C2 W1 C15 C14 109.4(11)
C18 W1 C15 C14 -38.7(10)
C7 W1 C15 C14 -97.3(12)
C4 W1 C15 C14 -14.2(9)
C8 W1 C15 C14 -54.3(10)
C6 W1 C15 C14 -133(3)
C17 W1 C15 C14 -81.9(11)
C5 W1 C15 C14 24.7(14)
C1 W1 C15 C20 -92(2)
C3 W1 C15 C20 129.0(18)
C2 W1 C15 C20 -10(2)
C18 W1 C15 C20 -158(2)
C14 W1 C15 C20 -120(3)
C7 W1 C15 C20 143(3)
C4 W1 C15 C20 -134(2)
C8 W1 C15 C20 -174(2)
C6 W1 C15 C20 107(4)
C17 W1 C15 C20 159(2)
C5 W1 C15 C20 -95(3)
C14 C15 C16 C17 3(2)
C20 C15 C16 C17 177(2)
W1 C15 C16 C17 -60.6(13)
C14 C15 C16 C21 -171(2)
C20 C15 C16 C21 4(3)
W1 C15 C16 C21 126(2)
C14 C15 C16 W1 63.4(12)
C20 C15 C16 W1 -122(2)
C1 W1 C16 C15 -65.7(19)
C3 W1 C16 C15 -177.3(11)
C2 W1 C16 C15 53.1(13)
C18 W1 C16 C15 -81.7(12)
C14 W1 C16 C15 -39.1(11)
C7 W1 C16 C15 -127(3)
C4 W1 C16 C15 -56.8(11)
C8 W1 C16 C15 -95.4(12)
C6 W1 C16 C15 12.4(16)
C17 W1 C16 C15 -121.2(15)
C5 W1 C16 C15 -17.4(10)
C1 W1 C16 C17 55.5(17)
C3 W1 C16 C17 -56.1(11)
C2 W1 C16 C17 174.3(9)
C18 W1 C16 C17 39.5(10)
C14 W1 C16 C17 82.1(11)
C7 W1 C16 C17 -5.8(19)
C15 W1 C16 C17 121.2(15)
C4 W1 C16 C17 64.4(10)
C8 W1 C16 C17 25.8(9)
C6 W1 C16 C17 134(2)
C5 W1 C16 C17 103.8(12)
C1 W1 C16 C21 173.9(17)
C3 W1 C16 C21 62(2)
C2 W1 C16 C21 -67(2)
C18 W1 C16 C21 158(3)
C14 W1 C16 C21 -159(3)
C7 W1 C16 C21 113(3)
C15 W1 C16 C21 -120(3)
C4 W1 C16 C21 -177(3)
C8 W1 C16 C21 144(3)
C6 W1 C16 C21 -108(3)
C17 W1 C16 C21 118(3)
C5 W1 C16 C21 -138(3)
C15 C16 C17 C18 -2(2)
C21 C16 C17 C18 172.1(19)
W1 C16 C17 C18 -61.4(11)
C15 C16 C17 C22 -175(2)
C21 C16 C17 C22 -1(3)
W1 C16 C17 C22 126(2)
C15 C16 C17 W1 59.7(13)
C21 C16 C17 W1 -126(2)
C1 W1 C17 C16 -149.2(10)
C3 W1 C17 C16 131.7(10)
C2 W1 C17 C16 -10.3(17)
C18 W1 C17 C16 -114.9(14)
C14 W1 C17 C16 -76.8(11)
C7 W1 C17 C16 5.7(18)
C15 W1 C17 C16 -33.7(10)
C4 W1 C17 C16 -94.7(12)
C8 W1 C17 C16 -123.6(18)
C6 W1 C17 C16 -19.0(9)
C5 W1 C17 C16 -56.8(10)
C1 W1 C17 C18 -34.2(12)
C3 W1 C17 C18 -113.4(9)
C2 W1 C17 C18 104.6(13)
C14 W1 C17 C18 38.1(9)
C7 W1 C17 C18 121(2)
C15 W1 C17 C18 81.2(10)
C4 W1 C17 C18 20.2(8)
C8 W1 C17 C18 -8.7(12)
C6 W1 C17 C18 96.0(11)
C5 W1 C17 C18 58.2(9)
C1 W1 C17 C22 86(2)
C3 W1 C17 C22 7(2)
C2 W1 C17 C22 -134.8(18)
C18 W1 C17 C22 121(2)
C14 W1 C17 C22 159(2)
C7 W1 C17 C22 -119(3)
C15 W1 C17 C22 -158(2)
C4 W1 C17 C22 141(2)
C8 W1 C17 C22 112(3)
C6 W1 C17 C22 -143(2)
C5 W1 C17 C22 179(2)
C15 C14 C18 C17 1.6(18)
C19 C14 C18 C17 -177.4(18)
W1 C14 C18 C17 67.1(11)
C15 C14 C18 C23 174.8(19)
C19 C14 C18 C23 -4(3)
W1 C14 C18 C23 -120(2)
C15 C14 C18 W1 -65.6(11)
C19 C14 C18 W1 115.4(18)
C16 C17 C18 C14 0.0(18)
C22 C17 C18 C14 173.0(19)
W1 C17 C18 C14 -65.4(11)
C16 C17 C18 C23 -174.2(17)
C22 C17 C18 C23 -1(3)
W1 C17 C18 C23 120.4(16)
C16 C17 C18 W1 65.4(12)
C22 C17 C18 W1 -122(2)
C1 W1 C18 C14 -93.3(10)
C3 W1 C18 C14 -171.3(10)
C2 W1 C18 C14 -16.4(14)
C7 W1 C18 C14 94.6(11)
C15 W1 C18 C14 39.5(10)
C4 W1 C18 C14 -17.6(13)
C8 W1 C18 C14 130(3)
C6 W1 C18 C14 55.7(10)
C17 W1 C18 C14 114.9(14)
C5 W1 C18 C14 14.4(9)
C1 W1 C18 C17 151.8(10)
C3 W1 C18 C17 73.9(10)
C2 W1 C18 C17 -131.3(11)
C14 W1 C18 C17 -114.9(14)
C7 W1 C18 C17 -20.3(9)
C15 W1 C18 C17 -75.4(11)
C4 W1 C18 C17 -132.4(19)
C8 W1 C18 C17 15(2)
C6 W1 C18 C17 -59.1(10)
C5 W1 C18 C17 -100.4(11)
C1 W1 C18 C23 35.5(17)
C3 W1 C18 C23 -42.5(17)
C2 W1 C18 C23 112.4(16)
C14 W1 C18 C23 129(2)
C7 W1 C18 C23 -137(2)
C15 W1 C18 C23 168(2)
C4 W1 C18 C23 111(3)
C8 W1 C18 C23 -101(3)
C6 W1 C18 C23 -175(2)
C17 W1 C18 C23 -116(2)
C5 W1 C18 C23 143(2)
Cl1 Ge1 C24 N2 128.0(6)
W1 Ge1 C24 N2 -117.6(5)
Cl1 Ge1 C24 N1 -48.6(7)
W1 Ge1 C24 N1 65.8(7)
N2 C24 N1 C25 -0.4(8)
Ge1 C24 N1 C25 176.6(5)
N2 C24 N1 C27 175.7(6)
Ge1 C24 N1 C27 -7.2(10)
C24 N1 C25 C26 0.6(8)
C27 N1 C25 C26 -175.4(6)
C24 N1 C25 C30 -176.9(8)
C27 N1 C25 C30 7.2(12)
N1 C25 C26 N2 -0.5(8)
C30 C25 C26 N2 176.8(8)
N1 C25 C26 C31 -178.8(8)
C30 C25 C26 C31 -1.4(14)
N1 C24 N2 C26 0.1(8)
Ge1 C24 N2 C26 -177.3(5)
N1 C24 N2 C32 -177.5(7)
Ge1 C24 N2 C32 5.2(10)
C25 C26 N2 C24 0.3(9)
C31 C26 N2 C24 178.5(8)
C25 C26 N2 C32 177.8(7)
C31 C26 N2 C32 -3.9(13)
C24 N1 C27 C29 -110.1(7)
C25 N1 C27 C29 65.5(9)
C24 N1 C27 C28 121.9(7)
C25 N1 C27 C28 -62.5(9)
C24 N2 C32 C34 92.6(15)
C26 N2 C32 C34 -84.6(15)
C24 N2 C32 C33 -98.9(14)
C26 N2 C32 C33 83.9(14)
